data_7121148
loop_
_publ_author_name
'Pollard, Victoria A.'
'Orr, Samantha A.'
'McLellan, Ross'
'Kennedy, Alan R.'
'Hevia, Eva'
'Mulvey, Robert E.'

_publ_section_title
;
 Lithium diamidodihydridoaluminates: bimetallic cooperativity in catalytic
 hydroboration and metallation applications
;
_journal_name_full 'Chemical Communications'
_journal_paper_doi 10.1039/C7CC08214B
_journal_year 2018
_chemical_formula_sum 'C24 H68 Al Li N6 Si4'
_chemical_formula_weight 587.12
_space_group_crystal_system monoclinic
_space_group_IT_number 14
_space_group_name_Hall '-P 2yn'
_space_group_name_H-M_alt 'P 1 21/n 1'
_symmetry_space_group_name_Hall '-P 2yn'
_symmetry_space_group_name_H-M 'P 1 21/n 1'
_atom_sites_solution_hydrogens mixed
_audit_creation_method SHELXL-2014/7
_audit_update_record
;
2017-10-12 deposited with the CCDC.
2017-11-29 downloaded from the CCDC.
;
_cell_angle_alpha 90
_cell_angle_beta 105.804(3)
_cell_angle_gamma 90
_cell_formula_units_Z 4
_cell_length_a 14.9972(4)
_cell_length_b 12.4262(3)
_cell_length_c 20.9919(6)
_cell_measurement_reflns_used 4524
_cell_measurement_temperature 123(2)
_cell_measurement_theta_max 72.7880
_cell_measurement_theta_min 4.2130
_cell_volume 3764.13(18)
_computing_cell_refinement CrysalisPro
_computing_data_collection CrysalisPro
_computing_data_reduction CrysalisPro
_computing_publication_material SHELXL
_computing_structure_refinement 'SHELXL-2014/7 (Sheldrick, 2014)'
_computing_structure_solution 'charge flip in OLEX'
_diffrn_ambient_temperature 123(2)
_diffrn_measured_fraction_theta_full 0.996
_diffrn_measured_fraction_theta_max 0.973
_diffrn_measurement_device_type 'Oxford Diffraction Gemini S'
_diffrn_measurement_method 'omega scans'
_diffrn_radiation_type CuK\a
_diffrn_radiation_wavelength 1.54184
_diffrn_reflns_av_R_equivalents 0.0400
_diffrn_reflns_av_unetI/netI 0.0562
_diffrn_reflns_Laue_measured_fraction_full 0.996
_diffrn_reflns_Laue_measured_fraction_max 0.973
_diffrn_reflns_limit_h_max 18
_diffrn_reflns_limit_h_min -18
_diffrn_reflns_limit_k_max 15
_diffrn_reflns_limit_k_min -9
_diffrn_reflns_limit_l_max 22
_diffrn_reflns_limit_l_min -25
_diffrn_reflns_number 14851
_diffrn_reflns_point_group_measured_fraction_full 0.996
_diffrn_reflns_point_group_measured_fraction_max 0.973
_diffrn_reflns_theta_full 70.000
_diffrn_reflns_theta_max 73.474
_diffrn_reflns_theta_min 3.243
_diffrn_source 'Sealed tube'
_exptl_absorpt_coefficient_mu 1.843
_exptl_absorpt_correction_T_max 1.00000
_exptl_absorpt_correction_T_min 0.81814
_exptl_absorpt_correction_type multi-scan
_exptl_absorpt_process_details
;
CrysAlisPro, Agilent Technologies,
Version 1.171.37.35 (release 13-08-2014 CrysAlis171 .NET)
(compiled Aug 13 2014,18:06:01)
Empirical absorption correction using spherical harmonics,
 implemented in SCALE3 ABSPACK scaling algorithm.
;
_exptl_crystal_colour colourless
_exptl_crystal_density_diffrn 1.036
_exptl_crystal_description 'fragment from needle'
_exptl_crystal_F_000 1304
_exptl_crystal_size_max .5
_exptl_crystal_size_mid .3
_exptl_crystal_size_min .2
_refine_diff_density_max 0.643
_refine_diff_density_min -0.331
_refine_diff_density_rms 0.069
_refine_ls_extinction_method none
_refine_ls_goodness_of_fit_ref 1.044
_refine_ls_hydrogen_treatment mixed
_refine_ls_matrix_type full
_refine_ls_number_parameters 351
_refine_ls_number_reflns 7378
_refine_ls_number_restraints 0
_refine_ls_restrained_S_all 1.044
_refine_ls_R_factor_all 0.0782
_refine_ls_R_factor_gt 0.0551
_refine_ls_shift/su_max 0.001
_refine_ls_shift/su_mean 0.000
_refine_ls_structure_factor_coef Fsqd
_refine_ls_weighting_details 'w=1/[\s^2^(Fo^2^)+(0.0789P)^2^+2.5037P] where P=(Fo^2^+2Fc^2^)/3'
_refine_ls_weighting_scheme calc
_refine_ls_wR_factor_gt 0.1433
_refine_ls_wR_factor_ref 0.1649
_reflns_Friedel_coverage 0.000
_reflns_number_gt 5456
_reflns_number_total 7378
_reflns_threshold_expression 'I > 2\s(I)'
_cod_data_source_file c7cc08214b2.cif
_cod_data_source_block shelx
_cod_database_code 7121148
_shelx_shelxl_version_number 2014/7
_shelx_space_group_comment
;
The symmetry employed for this shelxl refinement is uniquely defined
by the following loop, which should always be used as a source of
symmetry information in preference to the above space-group names.
They are only intended as comments.
;

loop_
_space_group_symop_operation_xyz
'x, y, z'
'-x+1/2, y+1/2, -z+1/2'
'-x, -y, -z'
'x-1/2, -y-1/2, z-1/2'

loop_
_atom_site_label
_atom_site_type_symbol
_atom_site_fract_x
_atom_site_fract_y
_atom_site_fract_z
_atom_site_U_iso_or_equiv
_atom_site_adp_type
_atom_site_occupancy
_atom_site_site_symmetry_order
_atom_site_calc_flag
_atom_site_refinement_flags_posn
_atom_site_refinement_flags_adp
Al1 Al 0.48660(6) 0.73304(8) 0.71535(4) 0.0315(2) Uani 1 1 d . .
Li1 Li 0.8721(4) 0.7540(4) 0.6674(3) 0.0319(11) Uani 1 1 d . .
Si1 Si 0.36156(5) 0.60264(6) 0.60279(4) 0.02804(19) Uani 1 1 d . .
Si2 Si 0.36980(5) 0.83830(6) 0.57972(4) 0.02883(19) Uani 1 1 d . .
Si3 Si 0.35531(5) 0.74955(6) 0.80878(4) 0.02788(19) Uani 1 1 d . .
Si4 Si 0.52729(5) 0.61436(6) 0.84675(4) 0.02778(19) Uani 1 1 d . .
N1 N 0.39753(16) 0.72961(19) 0.63197(11) 0.0258(5) Uani 1 1 d . .
N2 N 0.44750(17) 0.68842(19) 0.78966(11) 0.0270(5) Uani 1 1 d . .
N3 N 0.89093(18) 0.7400(2) 0.77244(14) 0.0362(6) Uani 1 1 d . .
N4 N 0.81464(19) 0.6019(2) 0.65859(14) 0.0383(6) Uani 1 1 d . .
N5 N 0.73969(18) 0.8025(2) 0.59758(14) 0.0362(6) Uani 1 1 d . .
N6 N 0.97792(19) 0.6874(2) 0.62866(14) 0.0399(6) Uani 1 1 d . .
C1 C 0.3423(2) 0.5126(3) 0.66901(16) 0.0374(7) Uani 1 1 d . .
H1A H 0.3989 0.5094 0.7057 0.056 Uiso 1 1 calc R U
H1B H 0.3264 0.4402 0.6510 0.056 Uiso 1 1 calc R U
H1C H 0.2914 0.5411 0.6851 0.056 Uiso 1 1 calc R U
C2 C 0.2474(2) 0.6004(3) 0.53716(17) 0.0421(8) Uani 1 1 d . .
H2A H 0.1994 0.6326 0.5548 0.063 Uiso 1 1 calc R U
H2B H 0.2306 0.5258 0.5240 0.063 Uiso 1 1 calc R U
H2C H 0.2528 0.6416 0.4986 0.063 Uiso 1 1 calc R U
C3 C 0.4473(3) 0.5335(3) 0.5665(2) 0.0504(9) Uani 1 1 d . .
H3A H 0.4542 0.5744 0.5282 0.076 Uiso 1 1 calc R U
H3B H 0.4253 0.4608 0.5524 0.076 Uiso 1 1 calc R U
H3C H 0.5073 0.5292 0.5998 0.076 Uiso 1 1 calc R U
C4 C 0.2437(2) 0.8767(3) 0.55800(16) 0.0357(7) Uani 1 1 d . .
H4A H 0.2061 0.8174 0.5339 0.053 Uiso 1 1 calc R U
H4B H 0.2336 0.9412 0.5301 0.053 Uiso 1 1 calc R U
H4C H 0.2257 0.8914 0.5987 0.053 Uiso 1 1 calc R U
C5 C 0.3995(2) 0.8145(3) 0.49933(16) 0.0398(7) Uani 1 1 d . .
H5A H 0.4653 0.7964 0.5084 0.060 Uiso 1 1 calc R U
H5B H 0.3865 0.8798 0.4722 0.060 Uiso 1 1 calc R U
H5C H 0.3620 0.7550 0.4755 0.060 Uiso 1 1 calc R U
C6 C 0.4315(2) 0.9658(3) 0.61363(18) 0.0431(8) Uani 1 1 d . .
H6A H 0.4153 0.9861 0.6542 0.065 Uiso 1 1 calc R U
H6B H 0.4130 1.0233 0.5808 0.065 Uiso 1 1 calc R U
H6C H 0.4986 0.9546 0.6237 0.065 Uiso 1 1 calc R U
C7 C 0.2882(2) 0.8341(3) 0.73827(17) 0.0429(8) Uani 1 1 d . .
H7A H 0.3281 0.8917 0.7296 0.064 Uiso 1 1 calc R U
H7B H 0.2347 0.8658 0.7496 0.064 Uiso 1 1 calc R U
H7C H 0.2668 0.7893 0.6986 0.064 Uiso 1 1 calc R U
C8 C 0.2698(2) 0.6533(3) 0.82776(19) 0.0436(8) Uani 1 1 d . .
H8A H 0.2482 0.6033 0.7907 0.065 Uiso 1 1 calc R U
H8B H 0.2169 0.6935 0.8345 0.065 Uiso 1 1 calc R U
H8C H 0.2996 0.6129 0.8680 0.065 Uiso 1 1 calc R U
C9 C 0.3931(3) 0.8423(3) 0.88216(19) 0.0497(9) Uani 1 1 d . .
H9A H 0.4158 0.7996 0.9226 0.075 Uiso 1 1 calc R U
H9B H 0.3404 0.8863 0.8857 0.075 Uiso 1 1 calc R U
H9C H 0.4428 0.8893 0.8764 0.075 Uiso 1 1 calc R U
C10 C 0.4929(3) 0.5818(3) 0.92397(17) 0.0447(8) Uani 1 1 d . .
H10A H 0.4812 0.6487 0.9451 0.067 Uiso 1 1 calc R U
H10B H 0.5430 0.5418 0.9545 0.067 Uiso 1 1 calc R U
H10C H 0.4365 0.5379 0.9127 0.067 Uiso 1 1 calc R U
C11 C 0.5515(3) 0.4774(3) 0.81670(18) 0.0469(9) Uani 1 1 d . .
H11A H 0.4935 0.4369 0.8021 0.070 Uiso 1 1 calc R U
H11B H 0.5948 0.4386 0.8528 0.070 Uiso 1 1 calc R U
H11C H 0.5789 0.4856 0.7796 0.070 Uiso 1 1 calc R U
C12 C 0.6407(2) 0.6874(3) 0.87337(18) 0.0467(9) Uani 1 1 d . .
H12A H 0.6621 0.7045 0.8344 0.070 Uiso 1 1 calc R U
H12B H 0.6866 0.6418 0.9036 0.070 Uiso 1 1 calc R U
H12C H 0.6327 0.7542 0.8960 0.070 Uiso 1 1 calc R U
C13 C 0.9800(3) 0.7679(3) 0.81869(18) 0.0490(9) Uani 1 1 d . .
H13A H 0.9917 0.8450 0.8153 0.074 Uiso 1 1 calc R U
H13B H 1.0295 0.7265 0.8078 0.074 Uiso 1 1 calc R U
H13C H 0.9783 0.7510 0.8640 0.074 Uiso 1 1 calc R U
C14 C 0.8191(3) 0.8044(3) 0.7887(2) 0.0543(10) Uani 1 1 d . .
H14A H 0.8199 0.7917 0.8349 0.081 Uiso 1 1 calc R U
H14B H 0.7585 0.7841 0.7596 0.081 Uiso 1 1 calc R U
H14C H 0.8306 0.8808 0.7824 0.081 Uiso 1 1 calc R U
C15 C 0.8752(3) 0.6235(3) 0.77904(18) 0.0494(9) Uani 1 1 d . .
H15A H 0.8594 0.6108 0.8212 0.059 Uiso 1 1 calc R U
H15B H 0.9335 0.5844 0.7812 0.059 Uiso 1 1 calc R U
C16 C 0.7994(3) 0.5779(3) 0.7232(2) 0.0515(9) Uani 1 1 d . .
H16A H 0.7965 0.4990 0.7287 0.062 Uiso 1 1 calc R U
H16B H 0.7392 0.6086 0.7250 0.062 Uiso 1 1 calc R U
C17 C 0.7259(2) 0.6053(3) 0.6058(2) 0.0470(9) Uani 1 1 d . .
H17A H 0.6842 0.5481 0.6138 0.056 Uiso 1 1 calc R U
H17B H 0.7378 0.5911 0.5625 0.056 Uiso 1 1 calc R U
C18 C 0.6786(2) 0.7137(3) 0.60363(19) 0.0456(8) Uani 1 1 d . .
H18A H 0.6225 0.7153 0.5655 0.055 Uiso 1 1 calc R U
H18B H 0.6587 0.7233 0.6445 0.055 Uiso 1 1 calc R U
C19 C 0.6966(3) 0.9042(3) 0.6121(2) 0.0580(10) Uani 1 1 d . .
H19A H 0.6368 0.9146 0.5793 0.087 Uiso 1 1 calc R U
H19B H 0.7376 0.9649 0.6101 0.087 Uiso 1 1 calc R U
H19C H 0.6872 0.9001 0.6564 0.087 Uiso 1 1 calc R U
C20 C 0.7473(3) 0.8131(4) 0.5300(2) 0.0560(10) Uani 1 1 d . .
H20A H 0.7733 0.7467 0.5172 0.084 Uiso 1 1 calc R U
H20B H 0.7880 0.8737 0.5277 0.084 Uiso 1 1 calc R U
H20C H 0.6857 0.8258 0.4999 0.084 Uiso 1 1 calc R U
C21 C 0.8825(3) 0.5305(3) 0.64029(19) 0.0454(8) Uani 1 1 d . .
H21A H 0.8501 0.4666 0.6168 0.054 Uiso 1 1 calc R U
H21B H 0.9285 0.5054 0.6809 0.054 Uiso 1 1 calc R U
C22 C 0.9313(3) 0.5875(3) 0.5970(2) 0.0491(9) Uani 1 1 d . .
H22A H 0.9780 0.5387 0.5872 0.059 Uiso 1 1 calc R U
H22B H 0.8860 0.6062 0.5546 0.059 Uiso 1 1 calc R U
C23 C 1.0618(3) 0.6603(4) 0.6800(2) 0.0575(10) Uani 1 1 d . .
H23A H 1.0459 0.6138 0.7130 0.086 Uiso 1 1 calc R U
H23B H 1.0909 0.7263 0.7015 0.086 Uiso 1 1 calc R U
H23C H 1.1049 0.6224 0.6602 0.086 Uiso 1 1 calc R U
C24 C 1.0018(3) 0.7507(3) 0.5772(2) 0.0543(10) Uani 1 1 d . .
H24A H 1.0396 0.7070 0.5556 0.081 Uiso 1 1 calc R U
H24B H 1.0370 0.8145 0.5971 0.081 Uiso 1 1 calc R U
H24C H 0.9450 0.7732 0.5444 0.081 Uiso 1 1 calc R U
H1H H 0.529(3) 0.851(3) 0.728(2) 0.055(11) Uiso 1 1 d . .
H2H H 0.566(3) 0.647(3) 0.714(2) 0.066(13) Uiso 1 1 d . .

loop_
_atom_site_aniso_label
_atom_site_aniso_U_11
_atom_site_aniso_U_22
_atom_site_aniso_U_33
_atom_site_aniso_U_23
_atom_site_aniso_U_13
_atom_site_aniso_U_12
Al1 0.0242(4) 0.0457(5) 0.0234(4) 0.0045(4) 0.0046(3) -0.0043(4)
Li1 0.031(3) 0.031(3) 0.035(3) 0.003(2) 0.011(2) -0.001(2)
Si1 0.0286(4) 0.0287(4) 0.0277(4) -0.0015(3) 0.0092(3) 0.0007(3)
Si2 0.0276(4) 0.0295(4) 0.0278(4) 0.0028(3) 0.0048(3) -0.0001(3)
Si3 0.0285(4) 0.0281(4) 0.0284(4) -0.0014(3) 0.0098(3) 0.0015(3)
Si4 0.0295(4) 0.0281(4) 0.0253(4) 0.0002(3) 0.0068(3) 0.0017(3)
N1 0.0228(11) 0.0323(12) 0.0216(11) -0.0005(9) 0.0047(9) 0.0005(10)
N2 0.0307(12) 0.0286(12) 0.0241(11) -0.0006(9) 0.0117(10) -0.0004(10)
N3 0.0340(14) 0.0355(14) 0.0391(15) 0.0057(11) 0.0097(12) -0.0017(11)
N4 0.0376(15) 0.0287(13) 0.0469(16) 0.0041(12) 0.0084(12) -0.0023(11)
N5 0.0312(13) 0.0353(14) 0.0418(15) 0.0058(12) 0.0096(11) 0.0023(11)
N6 0.0317(14) 0.0442(16) 0.0454(16) -0.0010(13) 0.0132(12) 0.0034(12)
C1 0.0431(18) 0.0329(16) 0.0356(16) 0.0013(13) 0.0095(14) -0.0097(14)
C2 0.0447(19) 0.0340(17) 0.0389(17) -0.0058(14) -0.0032(15) -0.0056(15)
C3 0.059(2) 0.0391(19) 0.065(2) -0.0064(17) 0.038(2) 0.0069(17)
C4 0.0304(15) 0.0387(17) 0.0340(16) 0.0070(13) 0.0023(12) 0.0084(13)
C5 0.0423(18) 0.0469(19) 0.0321(16) 0.0098(14) 0.0134(14) 0.0056(15)
C6 0.0417(18) 0.0335(17) 0.050(2) 0.0051(15) 0.0059(15) -0.0046(14)
C7 0.0446(19) 0.0443(19) 0.0440(19) 0.0070(15) 0.0191(15) 0.0187(16)
C8 0.0341(17) 0.048(2) 0.052(2) 0.0042(16) 0.0175(15) -0.0032(15)
C9 0.053(2) 0.045(2) 0.050(2) -0.0183(17) 0.0116(17) 0.0076(17)
C10 0.055(2) 0.0483(19) 0.0361(17) 0.0110(15) 0.0206(16) 0.0081(17)
C11 0.052(2) 0.0386(18) 0.0438(19) -0.0071(15) 0.0015(16) 0.0157(16)
C12 0.0391(19) 0.054(2) 0.0409(18) 0.0083(16) 0.0011(15) -0.0108(16)
C13 0.044(2) 0.061(2) 0.0391(19) -0.0017(17) 0.0060(16) -0.0076(18)
C14 0.050(2) 0.065(3) 0.053(2) 0.0113(19) 0.0240(18) 0.0086(19)
C15 0.053(2) 0.045(2) 0.046(2) 0.0159(16) 0.0073(17) -0.0079(17)
C16 0.050(2) 0.0420(19) 0.061(2) 0.0135(17) 0.0131(18) -0.0120(17)
C17 0.0327(17) 0.0394(18) 0.062(2) -0.0052(17) 0.0019(16) -0.0093(14)
C18 0.0310(17) 0.052(2) 0.051(2) 0.0104(17) 0.0062(15) -0.0002(15)
C19 0.049(2) 0.047(2) 0.073(3) 0.004(2) 0.009(2) 0.0124(18)
C20 0.050(2) 0.067(3) 0.051(2) 0.018(2) 0.0137(18) 0.0071(19)
C21 0.047(2) 0.0253(15) 0.054(2) -0.0032(15) -0.0035(16) 0.0053(14)
C22 0.046(2) 0.0436(19) 0.054(2) -0.0084(17) 0.0078(17) 0.0098(16)
C23 0.0361(19) 0.070(3) 0.063(3) -0.004(2) 0.0079(18) 0.0094(19)
C24 0.054(2) 0.064(2) 0.053(2) -0.0002(19) 0.0280(19) 0.003(2)

loop_
_atom_type_symbol
_atom_type_description
_atom_type_scat_dispersion_real
_atom_type_scat_dispersion_imag
_atom_type_scat_source
Al Al 0.2130 0.2455 'International Tables Vol C Tables 4.2.6.8 and 6.1.1.4'
Li Li 0.0008 0.0003 'International Tables Vol C Tables 4.2.6.8 and 6.1.1.4'
Si Si 0.2541 0.3302 'International Tables Vol C Tables 4.2.6.8 and 6.1.1.4'
N N 0.0311 0.0180 'International Tables Vol C Tables 4.2.6.8 and 6.1.1.4'
C C 0.0181 0.0091 'International Tables Vol C Tables 4.2.6.8 and 6.1.1.4'
H H 0.0000 0.0000 'International Tables Vol C Tables 4.2.6.8 and 6.1.1.4'

loop_
_geom_angle_atom_site_label_1
_geom_angle_atom_site_label_2
_geom_angle_atom_site_label_3
_geom_angle
N1 Al1 N2 117.18(11)
N1 Al1 H1H 109.0(14)
N2 Al1 H1H 109.5(14)
N1 Al1 H2H 108.2(15)
N2 Al1 H2H 102.2(15)
H1H Al1 H2H 111(2)
N4 Li1 N6 86.9(2)
N4 Li1 N3 87.3(2)
N6 Li1 N3 117.1(3)
N4 Li1 N5 85.0(2)
N6 Li1 N5 118.7(3)
N3 Li1 N5 123.0(3)
N1 Si1 C1 112.35(13)
N1 Si1 C3 112.41(15)
C1 Si1 C3 106.93(16)
N1 Si1 C2 114.06(13)
C1 Si1 C2 103.98(16)
C3 Si1 C2 106.46(18)
N1 Si2 C6 114.41(14)
N1 Si2 C5 111.95(13)
C6 Si2 C5 105.08(16)
N1 Si2 C4 113.99(13)
C6 Si2 C4 103.73(16)
C5 Si2 C4 106.85(15)
N2 Si3 C7 110.93(13)
N2 Si3 C8 114.11(14)
C7 Si3 C8 105.97(17)
N2 Si3 C9 112.30(15)
C7 Si3 C9 106.30(17)
C8 Si3 C9 106.71(18)
N2 Si4 C10 114.64(14)
N2 Si4 C12 110.65(14)
C10 Si4 C12 106.72(17)
N2 Si4 C11 114.37(14)
C10 Si4 C11 102.60(17)
C12 Si4 C11 107.17(18)
Si2 N1 Si1 119.63(14)
Si2 N1 Al1 124.08(14)
Si1 N1 Al1 115.03(13)
Si4 N2 Si3 121.83(13)
Si4 N2 Al1 114.82(13)
Si3 N2 Al1 120.84(14)
C14 N3 C13 108.3(3)
C14 N3 C15 111.7(3)
C13 N3 C15 108.1(3)
C14 N3 Li1 107.3(3)
C13 N3 Li1 120.1(3)
C15 N3 Li1 101.3(3)
C16 N4 C21 114.3(3)
C16 N4 C17 111.3(3)
C21 N4 C17 111.4(3)
C16 N4 Li1 105.6(3)
C21 N4 Li1 105.8(2)
C17 N4 Li1 108.0(2)
C20 N5 C18 111.6(3)
C20 N5 C19 106.0(3)
C18 N5 C19 107.8(3)
C20 N5 Li1 112.0(3)
C18 N5 Li1 102.0(2)
C19 N5 Li1 117.3(3)
C23 N6 C24 109.7(3)
C23 N6 C22 110.1(3)
C24 N6 C22 107.5(3)
C23 N6 Li1 112.9(3)
C24 N6 Li1 115.5(3)
C22 N6 Li1 100.7(2)
Si1 C1 H1A 109.5
Si1 C1 H1B 109.5
H1A C1 H1B 109.5
Si1 C1 H1C 109.5
H1A C1 H1C 109.5
H1B C1 H1C 109.5
Si1 C2 H2A 109.5
Si1 C2 H2B 109.5
H2A C2 H2B 109.5
Si1 C2 H2C 109.5
H2A C2 H2C 109.5
H2B C2 H2C 109.5
Si1 C3 H3A 109.5
Si1 C3 H3B 109.5
H3A C3 H3B 109.5
Si1 C3 H3C 109.5
H3A C3 H3C 109.5
H3B C3 H3C 109.5
Si2 C4 H4A 109.5
Si2 C4 H4B 109.5
H4A C4 H4B 109.5
Si2 C4 H4C 109.5
H4A C4 H4C 109.5
H4B C4 H4C 109.5
Si2 C5 H5A 109.5
Si2 C5 H5B 109.5
H5A C5 H5B 109.5
Si2 C5 H5C 109.5
H5A C5 H5C 109.5
H5B C5 H5C 109.5
Si2 C6 H6A 109.5
Si2 C6 H6B 109.5
H6A C6 H6B 109.5
Si2 C6 H6C 109.5
H6A C6 H6C 109.5
H6B C6 H6C 109.5
Si3 C7 H7A 109.5
Si3 C7 H7B 109.5
H7A C7 H7B 109.5
Si3 C7 H7C 109.5
H7A C7 H7C 109.5
H7B C7 H7C 109.5
Si3 C8 H8A 109.5
Si3 C8 H8B 109.5
H8A C8 H8B 109.5
Si3 C8 H8C 109.5
H8A C8 H8C 109.5
H8B C8 H8C 109.5
Si3 C9 H9A 109.5
Si3 C9 H9B 109.5
H9A C9 H9B 109.5
Si3 C9 H9C 109.5
H9A C9 H9C 109.5
H9B C9 H9C 109.5
Si4 C10 H10A 109.5
Si4 C10 H10B 109.5
H10A C10 H10B 109.5
Si4 C10 H10C 109.5
H10A C10 H10C 109.5
H10B C10 H10C 109.5
Si4 C11 H11A 109.5
Si4 C11 H11B 109.5
H11A C11 H11B 109.5
Si4 C11 H11C 109.5
H11A C11 H11C 109.5
H11B C11 H11C 109.5
Si4 C12 H12A 109.5
Si4 C12 H12B 109.5
H12A C12 H12B 109.5
Si4 C12 H12C 109.5
H12A C12 H12C 109.5
H12B C12 H12C 109.5
N3 C13 H13A 109.5
N3 C13 H13B 109.5
H13A C13 H13B 109.5
N3 C13 H13C 109.5
H13A C13 H13C 109.5
H13B C13 H13C 109.5
N3 C14 H14A 109.5
N3 C14 H14B 109.5
H14A C14 H14B 109.5
N3 C14 H14C 109.5
H14A C14 H14C 109.5
H14B C14 H14C 109.5
N3 C15 C16 113.7(3)
N3 C15 H15A 108.8
C16 C15 H15A 108.8
N3 C15 H15B 108.8
C16 C15 H15B 108.8
H15A C15 H15B 107.7
N4 C16 C15 111.7(3)
N4 C16 H16A 109.3
C15 C16 H16A 109.3
N4 C16 H16B 109.3
C15 C16 H16B 109.3
H16A C16 H16B 108.0
N4 C17 C18 111.4(3)
N4 C17 H17A 109.3
C18 C17 H17A 109.3
N4 C17 H17B 109.3
C18 C17 H17B 109.3
H17A C17 H17B 108.0
N5 C18 C17 112.0(3)
N5 C18 H18A 109.2
C17 C18 H18A 109.2
N5 C18 H18B 109.2
C17 C18 H18B 109.2
H18A C18 H18B 107.9
N5 C19 H19A 109.5
N5 C19 H19B 109.5
H19A C19 H19B 109.5
N5 C19 H19C 109.5
H19A C19 H19C 109.5
H19B C19 H19C 109.5
N5 C20 H20A 109.5
N5 C20 H20B 109.5
H20A C20 H20B 109.5
N5 C20 H20C 109.5
H20A C20 H20C 109.5
H20B C20 H20C 109.5
N4 C21 C22 111.1(3)
N4 C21 H21A 109.4
C22 C21 H21A 109.4
N4 C21 H21B 109.4
C22 C21 H21B 109.4
H21A C21 H21B 108.0
N6 C22 C21 111.9(3)
N6 C22 H22A 109.2
C21 C22 H22A 109.2
N6 C22 H22B 109.2
C21 C22 H22B 109.2
H22A C22 H22B 107.9
N6 C23 H23A 109.5
N6 C23 H23B 109.5
H23A C23 H23B 109.5
N6 C23 H23C 109.5
H23A C23 H23C 109.5
H23B C23 H23C 109.5
N6 C24 H24A 109.5
N6 C24 H24B 109.5
H24A C24 H24B 109.5
N6 C24 H24C 109.5
H24A C24 H24C 109.5
H24B C24 H24C 109.5

loop_
_geom_bond_atom_site_label_1
_geom_bond_atom_site_label_2
_geom_bond_distance
Al1 N1 1.891(2)
Al1 N2 1.893(2)
Al1 H1H 1.60(4)
Al1 H2H 1.60(4)
Li1 N4 2.065(6)
Li1 N6 2.137(6)
Li1 N3 2.153(6)
Li1 N5 2.207(6)
Si1 N1 1.725(2)
Si1 C1 1.867(3)
Si1 C3 1.873(3)
Si1 C2 1.883(3)
Si2 N1 1.718(2)
Si2 C6 1.875(3)
Si2 C5 1.882(3)
Si2 C4 1.882(3)
Si3 N2 1.718(2)
Si3 C7 1.870(3)
Si3 C8 1.874(3)
Si3 C9 1.883(3)
Si4 N2 1.713(2)
Si4 C10 1.874(3)
Si4 C12 1.874(3)
Si4 C11 1.884(3)
N3 C14 1.455(4)
N3 C13 1.463(4)
N3 C15 1.480(4)
N4 C16 1.467(5)
N4 C21 1.477(4)
N4 C17 1.483(4)
N5 C20 1.459(5)
N5 C18 1.462(4)
N5 C19 1.487(4)
N6 C23 1.456(5)
N6 C24 1.457(5)
N6 C22 1.490(5)
C1 H1A 0.9800
C1 H1B 0.9800
C1 H1C 0.9800
C2 H2A 0.9800
C2 H2B 0.9800
C2 H2C 0.9800
C3 H3A 0.9800
C3 H3B 0.9800
C3 H3C 0.9800
C4 H4A 0.9800
C4 H4B 0.9800
C4 H4C 0.9800
C5 H5A 0.9800
C5 H5B 0.9800
C5 H5C 0.9800
C6 H6A 0.9800
C6 H6B 0.9800
C6 H6C 0.9800
C7 H7A 0.9800
C7 H7B 0.9800
C7 H7C 0.9800
C8 H8A 0.9800
C8 H8B 0.9800
C8 H8C 0.9800
C9 H9A 0.9800
C9 H9B 0.9800
C9 H9C 0.9800
C10 H10A 0.9800
C10 H10B 0.9800
C10 H10C 0.9800
C11 H11A 0.9800
C11 H11B 0.9800
C11 H11C 0.9800
C12 H12A 0.9800
C12 H12B 0.9800
C12 H12C 0.9800
C13 H13A 0.9800
C13 H13B 0.9800
C13 H13C 0.9800
C14 H14A 0.9800
C14 H14B 0.9800
C14 H14C 0.9800
C15 C16 1.503(5)
C15 H15A 0.9900
C15 H15B 0.9900
C16 H16A 0.9900
C16 H16B 0.9900
C17 C18 1.517(5)
C17 H17A 0.9900
C17 H17B 0.9900
C18 H18A 0.9900
C18 H18B 0.9900
C19 H19A 0.9800
C19 H19B 0.9800
C19 H19C 0.9800
C20 H20A 0.9800
C20 H20B 0.9800
C20 H20C 0.9800
C21 C22 1.491(5)
C21 H21A 0.9900
C21 H21B 0.9900
C22 H22A 0.9900
C22 H22B 0.9900
C23 H23A 0.9800
C23 H23B 0.9800
C23 H23C 0.9800
C24 H24A 0.9800
C24 H24B 0.9800
C24 H24C 0.9800

loop_
_geom_torsion_atom_site_label_1
_geom_torsion_atom_site_label_2
_geom_torsion_atom_site_label_3
_geom_torsion_atom_site_label_4
_geom_torsion
C6 Si2 N1 Si1 -169.30(16)
C5 Si2 N1 Si1 -49.9(2)
C4 Si2 N1 Si1 71.54(19)
C6 Si2 N1 Al1 -2.8(2)
C5 Si2 N1 Al1 116.61(18)
C4 Si2 N1 Al1 -121.96(17)
C1 Si1 N1 Si2 -150.34(16)
C3 Si1 N1 Si2 89.0(2)
C2 Si1 N1 Si2 -32.3(2)
C1 Si1 N1 Al1 41.98(18)
C3 Si1 N1 Al1 -78.69(19)
C2 Si1 N1 Al1 159.99(16)
N2 Al1 N1 Si2 125.22(15)
N2 Al1 N1 Si1 -67.72(17)
C10 Si4 N2 Si3 12.2(2)
C12 Si4 N2 Si3 -108.55(19)
C11 Si4 N2 Si3 130.32(19)
C10 Si4 N2 Al1 174.34(16)
C12 Si4 N2 Al1 53.6(2)
C11 Si4 N2 Al1 -67.5(2)
C7 Si3 N2 Si4 174.68(17)
C8 Si3 N2 Si4 -65.7(2)
C9 Si3 N2 Si4 55.9(2)
C7 Si3 N2 Al1 13.6(2)
C8 Si3 N2 Al1 133.18(17)
C9 Si3 N2 Al1 -105.21(19)
N1 Al1 N2 Si4 140.89(13)
N1 Al1 N2 Si3 -56.77(19)
C14 N3 C15 C16 75.7(4)
C13 N3 C15 C16 -165.3(3)
Li1 N3 C15 C16 -38.1(4)
C21 N4 C16 C15 79.7(4)
C17 N4 C16 C15 -153.1(3)
Li1 N4 C16 C15 -36.2(4)
N3 C15 C16 N4 53.8(5)
C16 N4 C17 C18 82.5(4)
C21 N4 C17 C18 -148.8(3)
Li1 N4 C17 C18 -33.0(4)
C20 N5 C18 C17 77.3(4)
C19 N5 C18 C17 -166.6(3)
Li1 N5 C18 C17 -42.5(4)
N4 C17 C18 N5 54.1(4)
C16 N4 C21 C22 -150.2(3)
C17 N4 C21 C22 82.7(3)
Li1 N4 C21 C22 -34.4(4)
C23 N6 C22 C21 75.3(4)
C24 N6 C22 C21 -165.3(3)
Li1 N6 C22 C21 -44.1(3)
N4 C21 C22 N6 56.5(4)
